data_2002613
loop_
_publ_author_name
'Abed, M'
'Mueller-Buschbaum, Hk'

_publ_section_title
;
Zur Kristallstruktur von Ba6 Sm2 Co2.5 Al1.5 O15
;
_journal_name_full 'Journal of Alloys Compd.'
_journal_page_first L9
_journal_page_last L10
_journal_paper_doi 10.1016/0925-8388(93)90132-7
_journal_volume 198
_journal_year 1993
_chemical_formula_structural 'Ba6 Sm2 (Co2.5 Al1.5) O15'
_chemical_formula_sum 'Al1.5 Ba6 Co2.5 O15 Sm2'
_chemical_name_systematic
;
Barium samarium cobalt aluminium oxide (6/2/2.5/1.5/15)
;
_space_group_IT_number 186
_symmetry_cell_setting hexagonal
_symmetry_Int_Tables_number 186
_symmetry_space_group_name_Hall 'P 6c -2c'
_symmetry_space_group_name_H-M 'P 63 m c'
_cell_angle_alpha 90
_cell_angle_beta 90
_cell_angle_gamma 120
_cell_formula_units_Z 2
_cell_length_a 11.5060(22)
_cell_length_b 11.5060(22)
_cell_length_c 6.8715(10)
_cell_volume 787.8
_refine_ls_R_factor_all 0.086
_cod_database_code 2002613

loop_
_symmetry_equiv_pos_as_xyz
x,y,z
-y,x-y,z
y-x,-x,z
-y,-x,z
y-x,y,z
x,x-y,z
-x,-y,1/2+z
y,y-x,1/2+z
x-y,x,1/2+z
y,x,1/2+z
x-y,-y,1/2+z
-x,y-x,1/2+z

loop_
_atom_site_label
_atom_site_type_symbol
_atom_site_symmetry_multiplicity
_atom_site_Wyckoff_symbol
_atom_site_fract_x
_atom_site_fract_y
_atom_site_fract_z
_atom_site_occupancy
_atom_site_attached_hydrogens
_atom_site_calc_flag
Ba1 Ba2+ 2 a 0. 0. 0. 1. 0 d
Ba2 Ba2+ 6 c 0.1719(2) 0.3437(4) 0.1785(7) 1. 0 d
Ba3 Ba2+ 2 b 0.3333 0.6667 0.4840(7) 1. 0 d
Sm1 Sm3+ 6 c 0.4774(2) 0.9549(4) 0.8538(6) 0.6667 0 d
Ba4 Ba2+ 6 c 0.4774(2) 0.9549(4) 0.8538(6) 0.3333 0 d
Co1 Co3+ 2 b 0.3333 0.6667 0.0313(9) 1. 0 d
Co2 Co3+ 6 c 0.1793(6) 0.3585(12) 0.6729(9) 0.5 0 d
Al1 Al3+ 6 c 0.1793(6) 0.3585(12) 0.6729(9) 0.5 0 d
O1 O2- 12 d 0.6704(9) 0.0610(9) 0.0466(9) 1. 0 d
O2 O2- 6 c 0.2491(8) 0.4982(17) 0.8361(9) 1. 0 d
O3 O2- 6 c 0.4164(8) 0.8328(17) 0.1790(9) 1. 0 d
O4 O2- 6 c 0.9069(9) 0.8138(17) 0.2521(9) 1. 0 d

loop_
_atom_type_symbol
_atom_type_oxidation_number
Ba2+ 2.000
Sm3+ 3.000
Co3+ 3.000
Al3+ 3.000
O2- -2.000
